data_4130107
loop_
_publ_author_name
'Kisu, Haruki'
'Sakaino, Hirotoshi'
'Ito, Fumihiro'
'Yamashita, Makoto'
'Nozaki, Kyoko'

_publ_section_title
;
 A Qualitative Analysis of a &quot;Bora-Brook Rearrangement&quot;: The
 Ambident Reactivity of Boryl-Substituted Alkoxide Including the
 Carbon-to-Oxygen Migration of a Boryl Group.
;
_journal_issue 10
_journal_name_full 'Journal of the American Chemical Society'
_journal_page_first 3548
_journal_page_last 3552
_journal_paper_doi 10.1021/jacs.6b00283
_journal_volume 138
_journal_year 2016
_chemical_formula_moiety 'C36 H53 B N2 O Si'
_chemical_formula_sum 'C36 H53 B N2 O Si'
_chemical_formula_weight 568.70
_space_group_crystal_system monoclinic
_space_group_IT_number 14
_space_group_name_Hall '-P 2yn'
_space_group_name_H-M_alt 'P 1 21/n 1'
_atom_sites_solution_hydrogens geom
_audit_creation_method SHELXL-2014
_cell_angle_alpha 90
_cell_angle_beta 116.401(7)
_cell_angle_gamma 90
_cell_formula_units_Z 4
_cell_length_a 17.160(8)
_cell_length_b 12.447(5)
_cell_length_c 18.046(7)
_cell_measurement_reflns_used 7880
_cell_measurement_temperature 93.1500
_cell_measurement_theta_max 31.1049
_cell_measurement_theta_min 2.1054
_cell_volume 3452(3)
_computing_cell_refinement 'RIGAKU CrystalClear'
_computing_data_collection 'RIGAKU CrystalClear'
_computing_data_reduction 'RIGAKU CrystalClear'
_computing_molecular_graphics 'Yadokari-XG 2009(Wakita Nemoto et al.)'
_computing_publication_material 'Yadokari-XG 2009(Wakita,Nemoto et al.)'
_computing_structure_refinement 'SHELXL-2014 (Sheldrick, 2014)'
_computing_structure_solution SIR-97
_diffrn_ambient_temperature 93(2)
_diffrn_detector_area_resol_mean 7.31
_diffrn_measured_fraction_theta_full 0.996
_diffrn_measured_fraction_theta_max 0.993
_diffrn_measurement_device_type 'RIGAKU/MSC Meacury CCD'
_diffrn_measurement_method 'omega scans'
_diffrn_radiation_monochromator graphite
_diffrn_radiation_source 'fine-focus sealed tube'
_diffrn_radiation_type MoK\a
_diffrn_radiation_wavelength 0.71075
_diffrn_reflns_av_R_equivalents 0.0765
_diffrn_reflns_av_unetI/netI 0.0851
_diffrn_reflns_Laue_measured_fraction_full 0.996
_diffrn_reflns_Laue_measured_fraction_max 0.993
_diffrn_reflns_limit_h_max 22
_diffrn_reflns_limit_h_min -22
_diffrn_reflns_limit_k_max 13
_diffrn_reflns_limit_k_min -16
_diffrn_reflns_limit_l_max 21
_diffrn_reflns_limit_l_min -23
_diffrn_reflns_number 27550
_diffrn_reflns_point_group_measured_fraction_full 0.996
_diffrn_reflns_point_group_measured_fraction_max 0.993
_diffrn_reflns_theta_full 25.242
_diffrn_reflns_theta_max 27.487
_diffrn_reflns_theta_min 3.005
_exptl_absorpt_coefficient_mu 0.097
_exptl_absorpt_correction_T_max 1.0000
_exptl_absorpt_correction_T_min 0.8619
_exptl_absorpt_correction_type multi-scan
_exptl_absorpt_process_details 'Jacobson, R. (1998) Private communication'
_exptl_crystal_colour Colorless
_exptl_crystal_density_diffrn 1.094
_exptl_crystal_description Block
_exptl_crystal_F_000 1240
_exptl_crystal_size_max 0.200
_exptl_crystal_size_mid 0.200
_exptl_crystal_size_min 0.150
_refine_diff_density_max 0.327
_refine_diff_density_min -0.354
_refine_diff_density_rms 0.058
_refine_ls_extinction_method none
_refine_ls_goodness_of_fit_ref 1.138
_refine_ls_hydrogen_treatment constr
_refine_ls_matrix_type full
_refine_ls_number_parameters 381
_refine_ls_number_reflns 7858
_refine_ls_number_restraints 0
_refine_ls_restrained_S_all 1.138
_refine_ls_R_factor_all 0.1141
_refine_ls_R_factor_gt 0.0808
_refine_ls_shift/su_max 0.000
_refine_ls_shift/su_mean 0.000
_refine_ls_structure_factor_coef Fsqd
_refine_ls_weighting_details 'w=1/[\s^2^(Fo^2^)+(0.0632P)^2^+0.6877P] where P=(Fo^2^+2Fc^2^)/3'
_refine_ls_weighting_scheme calc
_refine_ls_wR_factor_gt 0.1584
_refine_ls_wR_factor_ref 0.1748
_reflns_Friedel_coverage 0.000
_reflns_number_gt 5764
_reflns_number_total 7858
_reflns_threshold_expression 'I > 2\s(I)'
_cod_data_source_file ja6b00283_si_002.cif
_cod_data_source_block 11a
_cod_depositor_comments
;
The following automatic conversions were performed:

data item '_exptl_absorpt_correction_type' value 'Multi-scan' was
changed to 'multi-scan' in accordance with the
/home/saulius/struct/COD-crude-data/automatic-downloads/DataCite-retrospective/ACS/depositions/lib/dictionaries/cif_core.dic
dictionary named 'cif_core.dic' version 2.4.2 last updated on
2011-04-26.

Automatic conversion script
Id: cif_fix_values 6909 2019-04-08 15:41:33Z antanas 
;
_cod_original_cell_volume 3453(3)
_cod_original_sg_symbol_H-M 'P 21/n'
_cod_database_code 4130107
_shelx_space_group_comment
;
The symmetry employed for this shelxl refinement is uniquely defined
by the following loop, which should always be used as a source of
symmetry information in preference to the above space-group names.
They are only intended as comments.
;
_shelx_estimated_absorpt_t_min 0.981
_shelx_estimated_absorpt_t_max 0.986
_shelxl_version_number 2014-3

loop_
_space_group_symop_operation_xyz
'x, y, z'
'-x+1/2, y+1/2, -z+1/2'
'-x, -y, -z'
'x-1/2, -y-1/2, z-1/2'

loop_
_atom_site_label
_atom_site_type_symbol
_atom_site_fract_x
_atom_site_fract_y
_atom_site_fract_z
_atom_site_U_iso_or_equiv
_atom_site_adp_type
_atom_site_occupancy
_atom_site_site_symmetry_order
_atom_site_calc_flag
_atom_site_refinement_flags_posn
_atom_site_refinement_flags_adp
B1 B 0.54780(18) 0.1310(2) 0.76259(16) 0.0178(6) Uani 1 1 d . .
N1 N 0.59034(14) 0.21026(15) 0.73770(12) 0.0203(4) Uani 1 1 d . .
C1 C 0.61617(18) 0.16512(19) 0.67651(16) 0.0261(6) Uani 1 1 d . .
H1 H 0.6789 0.1774 0.6936 0.031 Uiso 1 1 calc R U
H1A H 0.5822 0.1981 0.6215 0.031 Uiso 1 1 calc R U
C2 C 0.59657(19) 0.0447(2) 0.67427(16) 0.0279(6) Uani 1 1 d . .
H2 H 0.5614 0.0201 0.6167 0.034 Uiso 1 1 calc R U
H2A H 0.6511 0.0025 0.6990 0.034 Uiso 1 1 calc R U
N2 N 0.54780(13) 0.03269(15) 0.72307(11) 0.0183(4) Uani 1 1 d . .
C3 C 0.62126(16) 0.31686(18) 0.76814(14) 0.0195(5) Uani 1 1 d . .
C4 C 0.57132(16) 0.40728(19) 0.72942(14) 0.0196(5) Uani 1 1 d . .
C5 C 0.60412(16) 0.50887(19) 0.76009(14) 0.0210(5) Uani 1 1 d . .
H5 H 0.5708 0.5708 0.7341 0.025 Uiso 1 1 calc R U
C6 C 0.68410(16) 0.5209(2) 0.82747(15) 0.0231(5) Uani 1 1 d . .
H6 H 0.7052 0.5905 0.8483 0.028 Uiso 1 1 calc R U
C7 C 0.73346(17) 0.4308(2) 0.86456(15) 0.0245(6) Uani 1 1 d . .
H7 H 0.7885 0.4394 0.9110 0.029 Uiso 1 1 calc R U
C8 C 0.70396(16) 0.32807(19) 0.83514(15) 0.0219(5) Uani 1 1 d . .
C9 C 0.48202(16) 0.3986(2) 0.65633(14) 0.0221(5) Uani 1 1 d . .
H9 H 0.4679 0.3207 0.6443 0.027 Uiso 1 1 calc R U
C10 C 0.41217(17) 0.4492(2) 0.67604(16) 0.0281(6) Uani 1 1 d . .
H10 H 0.4178 0.4214 0.7290 0.042 Uiso 1 1 calc R U
H10A H 0.3545 0.4313 0.6322 0.042 Uiso 1 1 calc R U
H10B H 0.4195 0.5274 0.6796 0.042 Uiso 1 1 calc R U
C11 C 0.48240(19) 0.4504(3) 0.57980(16) 0.0368(7) Uani 1 1 d . .
H11 H 0.4987 0.5263 0.5912 0.055 Uiso 1 1 calc R U
H11A H 0.4242 0.4450 0.5333 0.055 Uiso 1 1 calc R U
H11B H 0.5245 0.4133 0.5659 0.055 Uiso 1 1 calc R U
C12 C 0.76111(17) 0.2319(2) 0.87789(16) 0.0277(6) Uani 1 1 d . .
H12 H 0.7334 0.1668 0.8438 0.033 Uiso 1 1 calc R U
C13 C 0.7639(2) 0.2152(2) 0.96309(17) 0.0408(8) Uani 1 1 d . .
H13 H 0.7924 0.2768 0.9986 0.061 Uiso 1 1 calc R U
H13A H 0.7965 0.1496 0.9882 0.061 Uiso 1 1 calc R U
H13B H 0.7044 0.2085 0.9570 0.061 Uiso 1 1 calc R U
C14 C 0.8522(2) 0.2421(3) 0.8838(2) 0.0436(8) Uani 1 1 d . .
H14 H 0.8480 0.2565 0.8287 0.065 Uiso 1 1 calc R U
H14A H 0.8843 0.1751 0.9054 0.065 Uiso 1 1 calc R U
H14B H 0.8830 0.3015 0.9211 0.065 Uiso 1 1 calc R U
C15 C 0.52891(16) -0.07195(18) 0.74323(14) 0.0183(5) Uani 1 1 d . .
C16 C 0.58504(16) -0.11952(19) 0.81935(14) 0.0210(5) Uani 1 1 d . .
C17 C 0.56208(17) -0.21947(19) 0.83852(15) 0.0233(6) Uani 1 1 d . .
H17 H 0.5991 -0.2526 0.8896 0.028 Uiso 1 1 calc R U
C18 C 0.48678(18) -0.2715(2) 0.78497(15) 0.0268(6) Uani 1 1 d . .
H18 H 0.4718 -0.3388 0.7999 0.032 Uiso 1 1 calc R U
C19 C 0.43363(17) -0.2255(2) 0.71004(15) 0.0256(6) Uani 1 1 d . .
H19 H 0.3824 -0.2622 0.6731 0.031 Uiso 1 1 calc R U
C20 C 0.45370(16) -0.12576(19) 0.68724(14) 0.0208(5) Uani 1 1 d . .
C21 C 0.66998(17) -0.0681(2) 0.87919(15) 0.0248(6) Uani 1 1 d . .
H21 H 0.6676 0.0096 0.8642 0.030 Uiso 1 1 calc R U
C22 C 0.6846(2) -0.0746(2) 0.96925(16) 0.0382(7) Uani 1 1 d . .
H22 H 0.6341 -0.0446 0.9737 0.057 Uiso 1 1 calc R U
H22A H 0.7367 -0.0334 1.0045 0.057 Uiso 1 1 calc R U
H22B H 0.6925 -0.1498 0.9871 0.057 Uiso 1 1 calc R U
C23 C 0.74707(19) -0.1185(3) 0.87096(19) 0.0429(8) Uani 1 1 d . .
H23 H 0.7502 -0.1953 0.8841 0.064 Uiso 1 1 calc R U
H23A H 0.8010 -0.0833 0.9094 0.064 Uiso 1 1 calc R U
H23B H 0.7394 -0.1094 0.8142 0.064 Uiso 1 1 calc R U
C24 C 0.39452(16) -0.0786(2) 0.60287(15) 0.0234(6) Uani 1 1 d . .
H24 H 0.4122 -0.0022 0.6020 0.028 Uiso 1 1 calc R U
C25 C 0.40598(19) -0.1397(2) 0.53469(16) 0.0334(7) Uani 1 1 d . .
H25 H 0.4669 -0.1358 0.5448 0.050 Uiso 1 1 calc R U
H25A H 0.3688 -0.1075 0.4809 0.050 Uiso 1 1 calc R U
H25B H 0.3895 -0.2151 0.5348 0.050 Uiso 1 1 calc R U
C26 C 0.29878(17) -0.0796(2) 0.58534(17) 0.0330(7) Uani 1 1 d . .
H26 H 0.2786 -0.1541 0.5810 0.049 Uiso 1 1 calc R U
H26A H 0.2641 -0.0419 0.5333 0.049 Uiso 1 1 calc R U
H26B H 0.2923 -0.0436 0.6305 0.049 Uiso 1 1 calc R U
C27 C 0.50648(16) 0.14380(19) 0.82501(15) 0.0209(5) Uani 1 1 d . .
H27 H 0.5378 0.0933 0.8721 0.025 Uiso 1 1 calc R U
O1 O 0.52174(11) 0.25109(13) 0.85820(10) 0.0239(4) Uani 1 1 d . .
Si1 Si 0.51178(5) 0.28936(6) 0.94101(4) 0.02271(19) Uani 1 1 d . .
C28 C 0.57665(19) 0.4138(2) 0.97259(18) 0.0349(7) Uani 1 1 d . .
H28 H 0.6371 0.3980 0.9849 0.052 Uiso 1 1 calc R U
H28A H 0.5746 0.4432 1.0221 0.052 Uiso 1 1 calc R U
H28B H 0.5527 0.4665 0.9276 0.052 Uiso 1 1 calc R U
C29 C 0.55520(19) 0.1841(2) 1.02226(16) 0.0319(6) Uani 1 1 d . .
H29 H 0.5182 0.1201 1.0038 0.048 Uiso 1 1 calc R U
H29A H 0.5557 0.2112 1.0734 0.048 Uiso 1 1 calc R U
H29B H 0.6146 0.1655 1.0324 0.048 Uiso 1 1 calc R U
C30 C 0.39648(17) 0.3147(2) 0.91741(16) 0.0305(6) Uani 1 1 d . .
H30 H 0.3714 0.3670 0.8722 0.046 Uiso 1 1 calc R U
H30A H 0.3935 0.3433 0.9667 0.046 Uiso 1 1 calc R U
H30B H 0.3637 0.2473 0.9008 0.046 Uiso 1 1 calc R U
C31 C 0.40994(16) 0.11690(19) 0.78857(14) 0.0199(5) Uani 1 1 d . .
C32 C 0.38014(18) 0.0316(2) 0.81828(16) 0.0292(6) Uani 1 1 d . .
H32 H 0.4211 -0.0142 0.8593 0.035 Uiso 1 1 calc R U
C33 C 0.29206(19) 0.0114(2) 0.78964(17) 0.0357(7) Uani 1 1 d . .
H33 H 0.2732 -0.0476 0.8109 0.043 Uiso 1 1 calc R U
C34 C 0.23211(19) 0.0769(2) 0.73044(18) 0.0367(7) Uani 1 1 d . .
H34 H 0.1716 0.0646 0.7117 0.044 Uiso 1 1 calc R U
C35 C 0.26031(19) 0.1608(2) 0.69828(18) 0.0378(7) Uani 1 1 d . .
H35 H 0.2191 0.2055 0.6566 0.045 Uiso 1 1 calc R U
C36 C 0.34876(18) 0.1798(2) 0.72681(16) 0.0308(6) Uani 1 1 d . .
H36 H 0.3675 0.2368 0.7036 0.037 Uiso 1 1 calc R U

loop_
_atom_site_aniso_label
_atom_site_aniso_U_11
_atom_site_aniso_U_22
_atom_site_aniso_U_33
_atom_site_aniso_U_23
_atom_site_aniso_U_13
_atom_site_aniso_U_12
B1 0.0162(13) 0.0186(13) 0.0176(13) 0.0009(10) 0.0067(11) 0.0004(11)
N1 0.0272(12) 0.0167(10) 0.0245(11) -0.0033(8) 0.0182(9) -0.0026(9)
C1 0.0342(15) 0.0219(13) 0.0337(15) -0.0045(11) 0.0254(13) -0.0032(11)
C2 0.0375(17) 0.0223(13) 0.0365(15) -0.0048(11) 0.0277(13) -0.0042(12)
N2 0.0221(11) 0.0156(10) 0.0221(10) -0.0020(8) 0.0143(9) -0.0021(8)
C3 0.0231(13) 0.0166(12) 0.0254(13) -0.0023(10) 0.0169(11) -0.0031(10)
C4 0.0221(13) 0.0207(12) 0.0198(12) -0.0001(10) 0.0126(10) 0.0000(10)
C5 0.0230(14) 0.0154(12) 0.0262(13) 0.0008(10) 0.0123(11) 0.0005(10)
C6 0.0223(14) 0.0205(12) 0.0276(13) -0.0029(10) 0.0120(11) -0.0051(11)
C7 0.0182(13) 0.0275(14) 0.0274(14) -0.0003(11) 0.0099(11) -0.0018(11)
C8 0.0214(13) 0.0211(13) 0.0265(13) 0.0034(10) 0.0138(11) 0.0011(10)
C9 0.0212(13) 0.0213(12) 0.0220(13) -0.0010(10) 0.0080(11) -0.0045(10)
C10 0.0214(14) 0.0259(14) 0.0319(15) -0.0028(11) 0.0072(11) -0.0007(11)
C11 0.0299(16) 0.0536(19) 0.0234(14) 0.0043(13) 0.0088(12) -0.0116(14)
C12 0.0221(14) 0.0245(14) 0.0365(15) 0.0073(11) 0.0130(12) 0.0029(11)
C13 0.0339(17) 0.0455(18) 0.0445(17) 0.0214(14) 0.0189(14) 0.0134(14)
C14 0.0338(17) 0.0413(18) 0.065(2) 0.0193(15) 0.0298(16) 0.0148(14)
C15 0.0213(13) 0.0133(11) 0.0240(13) -0.0002(9) 0.0134(10) 0.0010(10)
C16 0.0221(13) 0.0180(12) 0.0261(13) -0.0020(10) 0.0136(11) 0.0003(10)
C17 0.0261(14) 0.0205(13) 0.0231(13) 0.0007(10) 0.0108(11) -0.0008(11)
C18 0.0338(16) 0.0185(13) 0.0315(14) -0.0002(11) 0.0174(12) -0.0018(11)
C19 0.0252(14) 0.0236(13) 0.0297(14) -0.0047(11) 0.0136(11) -0.0057(11)
C20 0.0224(13) 0.0188(12) 0.0235(13) -0.0044(10) 0.0124(10) -0.0003(10)
C21 0.0243(14) 0.0214(13) 0.0260(13) 0.0016(10) 0.0089(11) 0.0007(11)
C22 0.0427(19) 0.0387(17) 0.0270(15) -0.0031(12) 0.0098(13) -0.0087(14)
C23 0.0250(16) 0.0495(19) 0.0486(18) -0.0075(15) 0.0112(14) 0.0024(14)
C24 0.0198(13) 0.0239(13) 0.0253(13) -0.0036(10) 0.0088(11) -0.0015(11)
C25 0.0313(16) 0.0420(17) 0.0259(14) -0.0014(12) 0.0118(12) 0.0079(13)
C26 0.0231(15) 0.0430(17) 0.0326(15) -0.0007(13) 0.0122(12) 0.0038(13)
C27 0.0201(13) 0.0155(11) 0.0268(13) -0.0017(10) 0.0100(10) -0.0009(10)
O1 0.0271(10) 0.0191(9) 0.0296(9) -0.0048(7) 0.0164(8) -0.0032(8)
Si1 0.0227(4) 0.0235(4) 0.0255(4) -0.0050(3) 0.0138(3) -0.0017(3)
C28 0.0335(17) 0.0348(16) 0.0412(16) -0.0094(13) 0.0209(14) -0.0041(13)
C29 0.0369(17) 0.0323(15) 0.0315(15) -0.0038(12) 0.0196(13) -0.0003(13)
C30 0.0294(15) 0.0327(15) 0.0347(15) -0.0036(12) 0.0191(13) 0.0011(12)
C31 0.0202(13) 0.0206(12) 0.0226(12) -0.0038(10) 0.0130(10) 0.0004(10)
C32 0.0268(15) 0.0326(15) 0.0275(14) 0.0010(12) 0.0116(12) -0.0051(12)
C33 0.0307(17) 0.0406(17) 0.0413(16) -0.0023(13) 0.0209(14) -0.0122(14)
C34 0.0192(15) 0.0442(18) 0.0497(18) -0.0140(14) 0.0180(13) -0.0051(13)
C35 0.0265(16) 0.0330(16) 0.0445(17) -0.0003(13) 0.0074(13) 0.0060(13)
C36 0.0268(15) 0.0243(14) 0.0387(16) 0.0024(12) 0.0122(12) -0.0022(12)

loop_
_atom_type_symbol
_atom_type_description
_atom_type_scat_dispersion_real
_atom_type_scat_dispersion_imag
_atom_type_scat_source
C C 0.0033 0.0016 'International Tables Vol C Tables 4.2.6.8 and 6.1.1.4'
H H 0.0000 0.0000 'International Tables Vol C Tables 4.2.6.8 and 6.1.1.4'
B B 0.0013 0.0007 'International Tables Vol C Tables 4.2.6.8 and 6.1.1.4'
N N 0.0061 0.0033 'International Tables Vol C Tables 4.2.6.8 and 6.1.1.4'
O O 0.0106 0.0060 'International Tables Vol C Tables 4.2.6.8 and 6.1.1.4'
Si Si 0.0817 0.0704 'International Tables Vol C Tables 4.2.6.8 and 6.1.1.4'

loop_
_geom_angle_atom_site_label_1
_geom_angle_atom_site_label_2
_geom_angle_atom_site_label_3
_geom_angle
N1 B1 N2 109.1(2)
N1 B1 C27 127.9(2)
N2 B1 C27 123.0(2)
B1 N1 C3 132.4(2)
B1 N1 C1 110.02(19)
C3 N1 C1 116.99(19)
N1 C1 C2 104.91(19)
N2 C2 C1 105.10(19)
B1 N2 C15 127.5(2)
B1 N2 C2 110.01(19)
C15 N2 C2 120.02(19)
C4 C3 C8 120.7(2)
C4 C3 N1 120.6(2)
C8 C3 N1 118.6(2)
C5 C4 C3 118.8(2)
C5 C4 C9 118.9(2)
C3 C4 C9 122.3(2)
C6 C5 C4 121.1(2)
C5 C6 C7 119.6(2)
C6 C7 C8 121.3(2)
C7 C8 C3 118.5(2)
C7 C8 C12 119.1(2)
C3 C8 C12 122.4(2)
C4 C9 C11 110.3(2)
C4 C9 C10 111.2(2)
C11 C9 C10 110.8(2)
C8 C12 C14 112.3(2)
C8 C12 C13 109.9(2)
C14 C12 C13 111.6(2)
C20 C15 C16 120.8(2)
C20 C15 N2 119.4(2)
C16 C15 N2 119.8(2)
C17 C16 C15 118.1(2)
C17 C16 C21 119.2(2)
C15 C16 C21 122.7(2)
C18 C17 C16 121.6(2)
C19 C18 C17 119.8(2)
C18 C19 C20 121.1(2)
C19 C20 C15 118.6(2)
C19 C20 C24 119.6(2)
C15 C20 C24 121.7(2)
C16 C21 C23 110.9(2)
C16 C21 C22 112.7(2)
C23 C21 C22 109.9(2)
C20 C24 C26 112.4(2)
C20 C24 C25 110.2(2)
C26 C24 C25 109.8(2)
O1 C27 C31 110.21(19)
O1 C27 B1 109.46(19)
C31 C27 B1 114.57(19)
C27 O1 Si1 124.92(15)
O1 Si1 C28 103.37(11)
O1 Si1 C30 111.76(11)
C28 Si1 C30 111.31(13)
O1 Si1 C29 110.18(11)
C28 Si1 C29 111.94(14)
C30 Si1 C29 108.28(13)
C36 C31 C32 117.8(2)
C36 C31 C27 120.9(2)
C32 C31 C27 121.3(2)
C33 C32 C31 121.6(3)
C34 C33 C32 119.9(3)
C33 C34 C35 119.6(3)
C34 C35 C36 120.1(3)
C31 C36 C35 121.0(3)

loop_
_geom_bond_atom_site_label_1
_geom_bond_atom_site_label_2
_geom_bond_distance
B1 N1 1.414(3)
B1 N2 1.417(3)
B1 C27 1.583(4)
N1 C3 1.444(3)
N1 C1 1.472(3)
C1 C2 1.533(3)
C2 N2 1.467(3)
N2 C15 1.428(3)
C3 C4 1.399(3)
C3 C8 1.403(3)
C4 C5 1.395(3)
C4 C9 1.517(3)
C5 C6 1.379(3)
C6 C7 1.385(3)
C7 C8 1.391(3)
C8 C12 1.523(3)
C9 C11 1.527(3)
C9 C10 1.529(4)
C12 C14 1.525(4)
C12 C13 1.531(4)
C15 C20 1.406(3)
C15 C16 1.410(3)
C16 C17 1.394(3)
C16 C21 1.517(3)
C17 C18 1.383(4)
C18 C19 1.375(3)
C19 C20 1.399(3)
C20 C24 1.523(3)
C21 C23 1.530(4)
C21 C22 1.532(4)
C24 C26 1.529(4)
C24 C25 1.532(3)
C27 O1 1.439(3)
C27 C31 1.523(3)
O1 Si1 1.6481(18)
Si1 C28 1.844(3)
Si1 C30 1.856(3)
Si1 C29 1.857(3)
C31 C36 1.384(3)
C31 C32 1.386(3)
C32 C33 1.386(4)
C33 C34 1.374(4)
C34 C35 1.382(4)
C35 C36 1.389(4)

loop_
_geom_torsion_atom_site_label_1
_geom_torsion_atom_site_label_2
_geom_torsion_atom_site_label_3
_geom_torsion_atom_site_label_4
_geom_torsion
N2 B1 N1 C3 -168.1(2)
C27 B1 N1 C3 11.2(4)
N2 B1 N1 C1 2.7(3)
C27 B1 N1 C1 -178.0(2)
B1 N1 C1 C2 -7.5(3)
C3 N1 C1 C2 164.9(2)
N1 C1 C2 N2 9.3(3)
N1 B1 N2 C15 165.6(2)
C27 B1 N2 C15 -13.7(4)
N1 B1 N2 C2 3.6(3)
C27 B1 N2 C2 -175.7(2)
C1 C2 N2 B1 -8.1(3)
C1 C2 N2 C15 -171.6(2)
B1 N1 C3 C4 -98.0(3)
C1 N1 C3 C4 91.7(3)
B1 N1 C3 C8 84.7(3)
C1 N1 C3 C8 -85.6(3)
C8 C3 C4 C5 -1.8(3)
N1 C3 C4 C5 -179.1(2)
C8 C3 C4 C9 179.4(2)
N1 C3 C4 C9 2.1(3)
C3 C4 C5 C6 -0.2(4)
C9 C4 C5 C6 178.6(2)
C4 C5 C6 C7 1.1(4)
C5 C6 C7 C8 0.0(4)
C6 C7 C8 C3 -2.0(4)
C6 C7 C8 C12 179.6(2)
C4 C3 C8 C7 2.9(4)
N1 C3 C8 C7 -179.8(2)
C4 C3 C8 C12 -178.8(2)
N1 C3 C8 C12 -1.4(3)
C5 C4 C9 C11 64.4(3)
C3 C4 C9 C11 -116.8(3)
C5 C4 C9 C10 -59.0(3)
C3 C4 C9 C10 119.8(2)
C7 C8 C12 C14 -53.9(3)
C3 C8 C12 C14 127.7(3)
C7 C8 C12 C13 71.0(3)
C3 C8 C12 C13 -107.4(3)
B1 N2 C15 C20 112.9(3)
C2 N2 C15 C20 -86.8(3)
B1 N2 C15 C16 -66.2(3)
C2 N2 C15 C16 94.1(3)
C20 C15 C16 C17 -2.2(3)
N2 C15 C16 C17 176.9(2)
C20 C15 C16 C21 175.8(2)
N2 C15 C16 C21 -5.1(3)
C15 C16 C17 C18 0.1(4)
C21 C16 C17 C18 -177.9(2)
C16 C17 C18 C19 1.4(4)
C17 C18 C19 C20 -1.0(4)
C18 C19 C20 C15 -1.1(4)
C18 C19 C20 C24 178.5(2)
C16 C15 C20 C19 2.7(3)
N2 C15 C20 C19 -176.4(2)
C16 C15 C20 C24 -176.9(2)
N2 C15 C20 C24 4.0(3)
C17 C16 C21 C23 78.4(3)
C15 C16 C21 C23 -99.6(3)
C17 C16 C21 C22 -45.2(3)
C15 C16 C21 C22 136.8(2)
C19 C20 C24 C26 49.9(3)
C15 C20 C24 C26 -130.6(2)
C19 C20 C24 C25 -73.0(3)
C15 C20 C24 C25 106.6(3)
N1 B1 C27 O1 -2.7(3)
N2 B1 C27 O1 176.5(2)
N1 B1 C27 C31 121.7(3)
N2 B1 C27 C31 -59.2(3)
C31 C27 O1 Si1 69.1(2)
B1 C27 O1 Si1 -163.99(16)
C27 O1 Si1 C28 159.88(19)
C27 O1 Si1 C30 -80.3(2)
C27 O1 Si1 C29 40.1(2)
O1 C27 C31 C36 57.4(3)
B1 C27 C31 C36 -66.6(3)
O1 C27 C31 C32 -120.0(2)
B1 C27 C31 C32 116.0(3)
C36 C31 C32 C33 -2.2(4)
C27 C31 C32 C33 175.2(2)
C31 C32 C33 C34 0.0(4)
C32 C33 C34 C35 1.7(4)
C33 C34 C35 C36 -1.1(4)
C32 C31 C36 C35 2.8(4)
C27 C31 C36 C35 -174.6(2)
C34 C35 C36 C31 -1.2(4)
